data_7707669
loop_
_publ_author_name
'Zhang, Li'
'Montigaud, Vincent'
'Le Guennic, Boris'
'Zhang, Peng'
'Tang, Jinkui'

_publ_section_title
;
 Dysprosium(III) compounds assembled <i>via</i> a versatile ligand
 incorporating salicylic hydrazide and 8-hydroxyquinolin units: syntheses,
 structures and magnetic properties.
;
_journal_issue 27
_journal_name_full 'Dalton transactions (Cambridge, England : 2003)'
_journal_page_first 9457
_journal_page_last 9466
_journal_paper_doi 10.1039/d1dt01525g
_journal_volume 50
_journal_year 2021
_chemical_formula_moiety 'C50 H40 Dy2 N6 O12, 3(C H4 O)'
_chemical_formula_sum 'C53 H52 Dy2 N6 O15'
_chemical_formula_weight 1338.00
_space_group_crystal_system triclinic
_space_group_IT_number 2
_space_group_name_Hall '-P 1'
_space_group_name_H-M_alt 'P -1'
_atom_sites_solution_hydrogens geom
_audit_creation_date 2021-05-31
_audit_creation_method
;
Olex2 1.3
(compiled 2020.02.04 svn.rd84adfe8 for OlexSys, GUI svn.r6032)
;
_audit_update_record
;
2021-06-11 deposited with the CCDC.	2021-06-11 downloaded from the CCDC.
;
_cell_angle_alpha 78.970(2)
_cell_angle_beta 81.792(2)
_cell_angle_gamma 87.250(2)
_cell_formula_units_Z 1
_cell_length_a 10.6137(10)
_cell_length_b 10.8593(10)
_cell_length_c 11.3970(11)
_cell_measurement_reflns_used 4755
_cell_measurement_temperature 296(2)
_cell_measurement_theta_max 26.19
_cell_measurement_theta_min 2.48
_cell_volume 1275.8(2)
_computing_cell_refinement 'SAINT v7.68A (Bruker, 2009)'
_computing_data_collection 'Bruker SMART'
_computing_data_reduction 'SAINT v7.68A (Bruker, 2009)'
_computing_molecular_graphics 'Olex2 1.3 (Dolomanov et al., 2009)'
_computing_publication_material 'Olex2 1.3 (Dolomanov et al., 2009)'
_computing_structure_refinement 'SHELXL 2018/3 (Sheldrick, 2015)'
_computing_structure_solution 'SHELXS-97 (Sheldrick, 1990)'
_diffrn_ambient_temperature 296(2)
_diffrn_measured_fraction_theta_full 0.990
_diffrn_measured_fraction_theta_max 0.982
_diffrn_measurement_device_type 'CCD area detector'
_diffrn_measurement_method 'phi and omega scans'
_diffrn_radiation_monochromator graphite
_diffrn_radiation_type MoK\a
_diffrn_radiation_wavelength 0.71073
_diffrn_reflns_av_R_equivalents 0.0236
_diffrn_reflns_av_unetI/netI 0.0489
_diffrn_reflns_Laue_measured_fraction_full 0.990
_diffrn_reflns_Laue_measured_fraction_max 0.982
_diffrn_reflns_limit_h_max 13
_diffrn_reflns_limit_h_min -12
_diffrn_reflns_limit_k_max 13
_diffrn_reflns_limit_k_min -12
_diffrn_reflns_limit_l_max 13
_diffrn_reflns_limit_l_min -14
_diffrn_reflns_number 7172
_diffrn_reflns_point_group_measured_fraction_full 0.990
_diffrn_reflns_point_group_measured_fraction_max 0.982
_diffrn_reflns_theta_full 25.242
_diffrn_reflns_theta_max 26.195
_diffrn_reflns_theta_min 1.911
_diffrn_source_current 35.0
_diffrn_source_power 1.575
_diffrn_source_voltage 45.0
_exptl_absorpt_coefficient_mu 2.982
_exptl_absorpt_correction_T_max 0.621
_exptl_absorpt_correction_T_min 0.573
_exptl_absorpt_correction_type multi-scan
_exptl_absorpt_process_details '(Sadabs; bruker, 2000)'
_exptl_crystal_colour dark-orange
_exptl_crystal_density_diffrn 1.741
_exptl_crystal_density_method 'not measured'
_exptl_crystal_description block
_exptl_crystal_F_000 664
_exptl_crystal_size_max 0.19
_exptl_crystal_size_mid 0.18
_exptl_crystal_size_min 0.16
_refine_diff_density_max 2.011
_refine_diff_density_min -1.254
_refine_diff_density_rms 0.133
_refine_ls_extinction_method none
_refine_ls_goodness_of_fit_ref 1.048
_refine_ls_hydrogen_treatment constr
_refine_ls_matrix_type full
_refine_ls_number_parameters 350
_refine_ls_number_reflns 5038
_refine_ls_number_restraints 26
_refine_ls_restrained_S_all 1.084
_refine_ls_R_factor_all 0.0438
_refine_ls_R_factor_gt 0.0380
_refine_ls_shift/su_max 0.001
_refine_ls_shift/su_mean 0.000
_refine_ls_structure_factor_coef Fsqd
_refine_ls_weighting_details 'w=1/[\s^2^(Fo^2^)+(0.0434P)^2^+2.6979P] where P=(Fo^2^+2Fc^2^)/3'
_refine_ls_weighting_scheme calc
_refine_ls_wR_factor_gt 0.0894
_refine_ls_wR_factor_ref 0.0933
_reflns_Friedel_coverage 0.000
_reflns_number_gt 4479
_reflns_number_total 5038
_reflns_threshold_expression 'I > 2\s(I)'
_cod_data_source_file d1dt01525g2.cif
_cod_data_source_block 2dy2
_cod_depositor_comments 'Adding full bibliography for 7707665--7707669.cif.'
_cod_database_code 7707669
_shelx_shelxl_version_number 2018/3
_shelx_space_group_comment
;
The symmetry employed for this shelxl refinement is uniquely defined
by the following loop, which should always be used as a source of
symmetry information in preference to the above space-group names.
They are only intended as comments.
;
_olex2_refinement_description
;
1. Fixed Uiso
 At 1.2 times of:
  All C(H) groups, H6 of O6
 At 1.5 times of:
  All C(H,H,H) groups, H7A of O7, H8A of O8, H3 of O3
2. Restrained distances
 O8-C27
 1.43 with sigma of 0.02
 O7-C26
 1.42 with sigma of 0.01
3. Uiso/Uaniso restraints and constraints
Uanis(C25) \\sim Ueq, Uanis(O6) \\sim Ueq, Uanis(O8) \\sim Ueq, Uanis(C27)
\\sim Ueq: with sigma of 0.01 and sigma for terminal atoms of 0.02
Uanis(O8) \\sim Ueq: with sigma of 0.01 and sigma for terminal atoms of 0.02
4. Others
 Fixed Sof: O7(0.5) H7A(0.5) H26A(0.5) H26B(0.5) H26C(0.5)
5.a Aromatic/amide H refined with riding coordinates:
 O6(H6), C2(H2), C3(H3A), C4(H4), C7(H7), C8(H8), C10(H10), C13(H13), C14(H14),
  C15(H15), C16(H16), C20(H20), C21(H21), C22(H22), C23(H23), C24(H24)
5.b Idealised Me refined as rotating group:
 C25(H25A,H25B,H25C), C27(H27A,H27B,H27C), C26(H26A,H26B,H26C)
5.c Idealised tetrahedral OH refined as rotating group:
 O3(H3), O8(H8A), O7(H7A)
;
_olex2_submission_special_instructions 'No special instructions were received'

loop_
_space_group_symop_operation_xyz
'x, y, z'
'-x, -y, -z'

loop_
_atom_site_label
_atom_site_type_symbol
_atom_site_fract_x
_atom_site_fract_y
_atom_site_fract_z
_atom_site_U_iso_or_equiv
_atom_site_adp_type
_atom_site_occupancy
_atom_site_site_symmetry_order
_atom_site_calc_flag
_atom_site_refinement_flags_posn
_atom_site_refinement_flags_adp
_atom_site_refinement_flags_occupancy
_atom_site_disorder_assembly
_atom_site_disorder_group
Dy1 Dy 0.56870(2) 0.96924(2) 0.64830(2) 0.02381(9) Uani 1 1 d . . . . .
N1 N 0.3743(4) 0.9748(4) 0.7915(4) 0.0243(9) Uani 1 1 d . . . . .
N2 N 0.5801(4) 0.8628(4) 0.8600(4) 0.0276(9) Uani 1 1 d . . . . .
N3 N 0.6933(4) 0.8052(4) 0.8896(4) 0.0306(10) Uani 1 1 d . . . . .
O1 O 0.3900(3) 1.0515(3) 0.5543(3) 0.0288(8) Uani 1 1 d . . . . .
O2 O 0.7653(3) 0.8939(4) 0.6917(3) 0.0349(9) Uani 1 1 d . . . . .
O3 O 0.8452(4) 0.6665(4) 1.0153(4) 0.0481(11) Uani 1 1 d . . . . .
H3 H 0.776727 0.697129 0.997808 0.072 Uiso 1 1 calc R U . . .
O4 O 0.6041(4) 1.1445(4) 0.7431(3) 0.0469(11) Uani 1 1 d . . . . .
O5 O 0.6700(5) 1.1608(4) 0.5527(4) 0.0513(12) Uani 1 1 d . . . . .
O6 O 0.5059(6) 0.7606(5) 0.6583(5) 0.088(2) Uani 1 1 d . U . . .
H6 H 0.433049 0.747831 0.714730 0.106 Uiso 1 1 calc R U . . .
C1 C 0.2807(5) 1.0789(5) 0.6211(4) 0.0272(11) Uani 1 1 d . . . . .
C2 C 0.1785(5) 1.1424(5) 0.5770(5) 0.0347(13) Uani 1 1 d . . . . .
H2 H 0.180463 1.167636 0.494074 0.042 Uiso 1 1 calc R U . . .
C3 C 0.0692(5) 1.1709(6) 0.6553(5) 0.0382(13) Uani 1 1 d . . . . .
H3A H 0.001136 1.214461 0.622228 0.046 Uiso 1 1 calc R U . . .
C4 C 0.0611(5) 1.1366(5) 0.7768(5) 0.0339(12) Uani 1 1 d . . . . .
H4 H -0.010499 1.158630 0.826330 0.041 Uiso 1 1 calc R U . . .
C5 C 0.1620(5) 1.0675(5) 0.8271(5) 0.0297(11) Uani 1 1 d . . . . .
C6 C 0.2725(5) 1.0385(5) 0.7495(4) 0.0253(10) Uani 1 1 d . . . . .
C7 C 0.1664(5) 1.0246(5) 0.9515(5) 0.0313(12) Uani 1 1 d . . . . .
H7 H 0.098093 1.043383 1.006484 0.038 Uiso 1 1 calc R U . . .
C8 C 0.2669(5) 0.9567(5) 0.9937(5) 0.0307(12) Uani 1 1 d . . . . .
H8 H 0.266548 0.927111 1.075894 0.037 Uiso 1 1 calc R U . . .
C9 C 0.3714(5) 0.9324(5) 0.9101(4) 0.0263(11) Uani 1 1 d . . . . .
C10 C 0.4877(5) 0.8665(5) 0.9448(5) 0.0285(11) Uani 1 1 d . . . . .
H10 H 0.494159 0.829242 1.024341 0.034 Uiso 1 1 calc R U . . .
C11 C 0.7833(5) 0.8294(5) 0.7948(5) 0.0278(11) Uani 1 1 d . . . . .
C12 C 0.9128(5) 0.7815(5) 0.8142(5) 0.0296(11) Uani 1 1 d . . . . .
C13 C 1.0145(5) 0.8158(5) 0.7226(5) 0.0322(12) Uani 1 1 d . . . . .
H13 H 0.999297 0.867597 0.650867 0.039 Uiso 1 1 calc R U . . .
C14 C 1.1368(6) 0.7738(6) 0.7373(6) 0.0413(14) Uani 1 1 d . . . . .
H14 H 1.203504 0.796987 0.675774 0.050 Uiso 1 1 calc R U . . .
C15 C 1.1598(6) 0.6976(6) 0.8432(7) 0.0481(16) Uani 1 1 d . . . . .
H15 H 1.242440 0.669424 0.852993 0.058 Uiso 1 1 calc R U . . .
C16 C 1.0625(6) 0.6624(6) 0.9346(7) 0.0493(16) Uani 1 1 d . . . . .
H16 H 1.080016 0.610315 1.005433 0.059 Uiso 1 1 calc R U . . .
C17 C 0.9375(6) 0.7035(5) 0.9231(5) 0.0359(13) Uani 1 1 d . . . . .
C18 C 0.6638(5) 1.2043(5) 0.6479(5) 0.0294(11) Uani 1 1 d . . . . .
C19 C 0.7277(5) 1.3234(5) 0.6468(5) 0.0305(11) Uani 1 1 d . . . . .
C20 C 0.7391(6) 1.3620(6) 0.7534(6) 0.0402(14) Uani 1 1 d . . . . .
H20 H 0.704900 1.314812 0.827053 0.048 Uiso 1 1 calc R U . . .
C21 C 0.8026(7) 1.4723(6) 0.7492(6) 0.0494(17) Uani 1 1 d . . . . .
H21 H 0.811187 1.498823 0.820514 0.059 Uiso 1 1 calc R U . . .
C22 C 0.8525(6) 1.5422(6) 0.6405(6) 0.0477(16) Uani 1 1 d . . . . .
H22 H 0.895403 1.615409 0.638742 0.057 Uiso 1 1 calc R U . . .
C23 C 0.8399(7) 1.5054(6) 0.5355(7) 0.0544(18) Uani 1 1 d . . . . .
H23 H 0.871787 1.554645 0.462102 0.065 Uiso 1 1 calc R U . . .
C24 C 0.7793(7) 1.3945(6) 0.5377(6) 0.0467(16) Uani 1 1 d . . . . .
H24 H 0.773354 1.367723 0.465905 0.056 Uiso 1 1 calc R U . . .
C25 C 0.5293(10) 0.6606(8) 0.6200(14) 0.126(5) Uani 1 1 d . U . . .
H25A H 0.598810 0.672521 0.555257 0.189 Uiso 1 1 calc R U . . .
H25B H 0.455315 0.636505 0.591040 0.189 Uiso 1 1 calc R U . . .
H25C H 0.551923 0.595998 0.684066 0.189 Uiso 1 1 calc R U . . .
O8 O 0.7086(10) 0.5687(13) 0.2546(9) 0.181(5) Uani 1 1 d D U . . .
H8A H 0.755559 0.600976 0.290809 0.272 Uiso 1 1 calc R U . . .
C27 C 0.6111(12) 0.6489(8) 0.2276(13) 0.144(6) Uani 1 1 d D U . . .
H27A H 0.540372 0.632110 0.290636 0.217 Uiso 1 1 calc R U . . .
H27B H 0.586003 0.637970 0.152690 0.217 Uiso 1 1 calc R U . . .
H27C H 0.637697 0.733592 0.220426 0.217 Uiso 1 1 calc R U . . .
O7 O 0.4787(10) 0.5644(8) 0.8776(6) 0.053(2) Uani 0.5 1 d D . P A -1
H7A H 0.461877 0.512467 0.838780 0.079 Uiso 0.5 1 calc R U P A -1
C26 C 0.500000 0.500000 1.000000 0.098(4) Uiso 1 2 d DS . P . .
H26A H 0.589741 0.493098 1.004627 0.147 Uiso 0.5 1 calc R U P A -1
H26B H 0.464819 0.417678 1.016498 0.147 Uiso 0.5 1 calc R U P A -1
H26C H 0.459293 0.547450 1.058317 0.147 Uiso 0.5 1 calc R U P A -1

loop_
_atom_site_aniso_label
_atom_site_aniso_U_11
_atom_site_aniso_U_22
_atom_site_aniso_U_33
_atom_site_aniso_U_23
_atom_site_aniso_U_13
_atom_site_aniso_U_12
Dy1 0.02432(14) 0.02993(15) 0.01715(13) -0.00327(9) -0.00516(9) 0.00194(9)
N1 0.023(2) 0.030(2) 0.020(2) -0.0046(17) -0.0041(16) -0.0008(17)
N2 0.025(2) 0.030(2) 0.026(2) 0.0001(18) -0.0067(18) -0.0006(18)
N3 0.026(2) 0.036(3) 0.028(2) 0.0011(19) -0.0079(18) 0.0032(19)
O1 0.0262(18) 0.040(2) 0.0207(17) -0.0081(15) -0.0042(14) 0.0044(16)
O2 0.029(2) 0.046(2) 0.0252(19) 0.0054(16) -0.0045(16) 0.0009(17)
O3 0.047(3) 0.053(3) 0.037(2) 0.011(2) -0.009(2) 0.006(2)
O4 0.063(3) 0.054(3) 0.026(2) -0.0115(19) 0.004(2) -0.029(2)
O5 0.097(4) 0.029(2) 0.025(2) -0.0043(17) 0.007(2) -0.016(2)
O6 0.112(4) 0.070(4) 0.083(4) -0.051(3) 0.055(3) -0.054(3)
C1 0.028(3) 0.031(3) 0.023(2) -0.005(2) -0.008(2) 0.002(2)
C2 0.032(3) 0.046(3) 0.026(3) -0.006(2) -0.005(2) 0.007(3)
C3 0.032(3) 0.041(3) 0.039(3) -0.004(3) -0.005(2) 0.009(3)
C4 0.030(3) 0.037(3) 0.034(3) -0.010(2) 0.004(2) 0.002(2)
C5 0.024(3) 0.035(3) 0.031(3) -0.011(2) 0.000(2) -0.005(2)
C6 0.022(2) 0.029(3) 0.026(3) -0.009(2) -0.003(2) -0.002(2)
C7 0.029(3) 0.038(3) 0.026(3) -0.012(2) 0.006(2) -0.006(2)
C8 0.031(3) 0.040(3) 0.023(3) -0.004(2) -0.004(2) -0.010(2)
C9 0.027(3) 0.030(3) 0.023(2) -0.005(2) -0.003(2) -0.005(2)
C10 0.033(3) 0.030(3) 0.021(2) 0.001(2) -0.006(2) -0.002(2)
C11 0.029(3) 0.028(3) 0.027(3) -0.002(2) -0.008(2) -0.002(2)
C12 0.029(3) 0.026(3) 0.037(3) -0.012(2) -0.012(2) 0.003(2)
C13 0.030(3) 0.031(3) 0.038(3) -0.010(2) -0.008(2) -0.001(2)
C14 0.031(3) 0.039(3) 0.057(4) -0.016(3) -0.005(3) -0.004(3)
C15 0.032(3) 0.049(4) 0.070(5) -0.019(3) -0.022(3) 0.012(3)
C16 0.051(4) 0.041(4) 0.058(4) -0.003(3) -0.026(3) 0.015(3)
C17 0.039(3) 0.029(3) 0.040(3) -0.002(2) -0.013(3) 0.004(2)
C18 0.033(3) 0.030(3) 0.024(3) -0.001(2) -0.007(2) 0.005(2)
C19 0.030(3) 0.027(3) 0.033(3) -0.002(2) -0.005(2) 0.001(2)
C20 0.044(3) 0.039(3) 0.038(3) -0.001(3) -0.015(3) -0.004(3)
C21 0.063(4) 0.040(4) 0.053(4) -0.012(3) -0.026(3) -0.008(3)
C22 0.049(4) 0.030(3) 0.062(4) -0.001(3) -0.011(3) -0.009(3)
C23 0.073(5) 0.033(3) 0.052(4) -0.007(3) 0.011(4) -0.012(3)
C24 0.066(4) 0.035(3) 0.036(3) -0.006(3) 0.007(3) -0.008(3)
C25 0.073(6) 0.044(5) 0.259(14) -0.028(7) -0.017(8) 0.007(5)
O8 0.143(8) 0.262(12) 0.105(7) 0.083(7) -0.039(6) -0.083(8)
C27 0.145(10) 0.033(4) 0.211(12) -0.020(6) 0.118(9) 0.001(5)
O7 0.076(7) 0.046(5) 0.035(5) 0.005(4) -0.016(5) -0.014(5)

loop_
_atom_type_symbol
_atom_type_description
_atom_type_scat_dispersion_real
_atom_type_scat_dispersion_imag
_atom_type_scat_source
C C 0.0033 0.0016 'International Tables Vol C Tables 4.2.6.8 and 6.1.1.4'
H H 0.0000 0.0000 'International Tables Vol C Tables 4.2.6.8 and 6.1.1.4'
Dy Dy -0.1892 4.4098 'International Tables Vol C Tables 4.2.6.8 and 6.1.1.4'
N N 0.0061 0.0033 'International Tables Vol C Tables 4.2.6.8 and 6.1.1.4'
O O 0.0106 0.0060 'International Tables Vol C Tables 4.2.6.8 and 6.1.1.4'

loop_
_geom_angle_atom_site_label_1
_geom_angle_atom_site_label_2
_geom_angle_atom_site_label_3
_geom_angle
_geom_angle_site_symmetry_1
_geom_angle_site_symmetry_3
_geom_angle_publ_flag
N1 Dy1 Dy1 100.60(9) . 2_676 ?
N1 Dy1 N2 63.46(14) . . ?
N2 Dy1 Dy1 154.49(10) . 2_676 ?
O1 Dy1 Dy1 35.88(8) . 2_676 ?
O1 Dy1 Dy1 36.34(8) 2_676 2_676 ?
O1 Dy1 N1 134.00(12) 2_676 . ?
O1 Dy1 N1 66.96(12) . . ?
O1 Dy1 N2 129.76(13) . . ?
O1 Dy1 N2 145.05(14) 2_676 . ?
O1 Dy1 O1 72.22(13) 2_676 . ?
O1 Dy1 O4 130.16(13) 2_676 . ?
O1 Dy1 O4 98.85(14) . . ?
O1 Dy1 O5 86.34(16) . . ?
O1 Dy1 O5 76.99(13) 2_676 . ?
O1 Dy1 O6 78.18(16) 2_676 . ?
O1 Dy1 O6 91.5(2) . . ?
O2 Dy1 Dy1 130.52(9) . 2_676 ?
O2 Dy1 N1 126.96(13) . . ?
O2 Dy1 N2 63.80(13) . . ?
O2 Dy1 O1 94.27(13) . 2_676 ?
O2 Dy1 O1 165.99(12) . . ?
O2 Dy1 O4 86.94(16) . . ?
O2 Dy1 O5 86.98(16) . . ?
O2 Dy1 O6 89.2(2) . . ?
O4 Dy1 Dy1 119.51(11) . 2_676 ?
O4 Dy1 N1 77.47(14) . . ?
O4 Dy1 N2 78.23(14) . . ?
O5 Dy1 Dy1 79.73(11) . 2_676 ?
O5 Dy1 N1 119.42(15) . . ?
O5 Dy1 N2 124.98(15) . . ?
O5 Dy1 O4 53.27(13) . . ?
O6 Dy1 Dy1 83.72(18) . 2_676 ?
O6 Dy1 N1 82.54(16) . . ?
O6 Dy1 N2 74.85(19) . . ?
O6 Dy1 O4 151.60(17) . . ?
O6 Dy1 O5 154.51(16) . . ?
C6 N1 Dy1 117.4(3) . . ?
C9 N1 Dy1 122.4(3) . . ?
C9 N1 C6 119.6(4) . . ?
N3 N2 Dy1 119.0(3) . . ?
C10 N2 Dy1 122.4(3) . . ?
C10 N2 N3 118.4(4) . . ?
C11 N3 N2 109.5(4) . . ?
Dy1 O1 Dy1 107.78(13) 2_676 . ?
C1 O1 Dy1 130.6(3) . 2_676 ?
C1 O1 Dy1 120.4(3) . . ?
C11 O2 Dy1 122.7(3) . . ?
C17 O3 H3 109.5 . . ?
C18 O4 Dy1 92.9(3) . . ?
C18 O5 Dy1 95.0(3) . . ?
Dy1 O6 H6 106.8 . . ?
C25 O6 Dy1 146.4(7) . . ?
C25 O6 H6 106.8 . . ?
O1 C1 C2 125.4(5) . . ?
O1 C1 C6 117.0(4) . . ?
C2 C1 C6 117.6(5) . . ?
C1 C2 H2 119.4 . . ?
C1 C2 C3 121.2(5) . . ?
C3 C2 H2 119.4 . . ?
C2 C3 H3A 119.0 . . ?
C4 C3 C2 122.0(5) . . ?
C4 C3 H3A 119.0 . . ?
C3 C4 H4 120.4 . . ?
C3 C4 C5 119.3(5) . . ?
C5 C4 H4 120.4 . . ?
C4 C5 C6 119.3(5) . . ?
C4 C5 C7 125.5(5) . . ?
C7 C5 C6 115.1(5) . . ?
N1 C6 C1 116.8(4) . . ?
N1 C6 C5 122.7(5) . . ?
C5 C6 C1 120.5(5) . . ?
C5 C7 H7 118.9 . . ?
C8 C7 C5 122.3(5) . . ?
C8 C7 H7 118.9 . . ?
C7 C8 H8 120.8 . . ?
C7 C8 C9 118.4(5) . . ?
C9 C8 H8 120.8 . . ?
N1 C9 C8 121.8(5) . . ?
N1 C9 C10 114.6(4) . . ?
C8 C9 C10 123.5(5) . . ?
N2 C10 C9 116.5(4) . . ?
N2 C10 H10 121.7 . . ?
C9 C10 H10 121.7 . . ?
N3 C11 C12 116.2(5) . . ?
O2 C11 N3 124.5(5) . . ?
O2 C11 C12 119.2(5) . . ?
C13 C12 C11 119.1(5) . . ?
C13 C12 C17 118.9(5) . . ?
C17 C12 C11 122.0(5) . . ?
C12 C13 H13 119.5 . . ?
C14 C13 C12 121.0(6) . . ?
C14 C13 H13 119.5 . . ?
C13 C14 H14 120.1 . . ?
C15 C14 C13 119.7(6) . . ?
C15 C14 H14 120.1 . . ?
C14 C15 H15 119.6 . . ?
C16 C15 C14 120.8(6) . . ?
C16 C15 H15 119.6 . . ?
C15 C16 H16 119.5 . . ?
C15 C16 C17 121.1(6) . . ?
C17 C16 H16 119.5 . . ?
O3 C17 C12 122.6(5) . . ?
O3 C17 C16 118.9(5) . . ?
C16 C17 C12 118.5(6) . . ?
O4 C18 O5 118.6(5) . . ?
O4 C18 C19 121.3(5) . . ?
O5 C18 C19 120.1(5) . . ?
C20 C19 C18 120.7(5) . . ?
C20 C19 C24 119.8(5) . . ?
C24 C19 C18 119.5(5) . . ?
C19 C20 H20 120.4 . . ?
C19 C20 C21 119.2(6) . . ?
C21 C20 H20 120.4 . . ?
C20 C21 H21 119.8 . . ?
C22 C21 C20 120.4(6) . . ?
C22 C21 H21 119.8 . . ?
C21 C22 H22 119.7 . . ?
C23 C22 C21 120.6(6) . . ?
C23 C22 H22 119.7 . . ?
C22 C23 H23 120.0 . . ?
C22 C23 C24 120.0(6) . . ?
C24 C23 H23 120.0 . . ?
C19 C24 C23 120.0(6) . . ?
C19 C24 H24 120.0 . . ?
C23 C24 H24 120.0 . . ?
O6 C25 H25A 109.5 . . ?
O6 C25 H25B 109.5 . . ?
O6 C25 H25C 109.5 . . ?
H25A C25 H25B 109.5 . . ?
H25A C25 H25C 109.5 . . ?
H25B C25 H25C 109.5 . . ?
C27 O8 H8A 109.5 . . ?
O8 C27 H27A 109.5 . . ?
O8 C27 H27B 109.5 . . ?
O8 C27 H27C 109.5 . . ?
H27A C27 H27B 109.5 . . ?
H27A C27 H27C 109.5 . . ?
H27B C27 H27C 109.5 . . ?
C26 O7 H7A 109.5 . . ?
O7 C26 H26A 109.5 . . ?
O7 C26 H26B 109.5 . . ?
O7 C26 H26C 109.5 . . ?
H26A C26 H26B 109.5 . . ?
H26A C26 H26C 109.5 . . ?
H26B C26 H26C 109.5 . . ?

loop_
_geom_bond_atom_site_label_1
_geom_bond_atom_site_label_2
_geom_bond_distance
_geom_bond_site_symmetry_2
_geom_bond_publ_flag
Dy1 Dy1 3.8014(5) 2_676 ?
Dy1 N1 2.447(4) . ?
Dy1 N2 2.485(4) . ?
Dy1 O1 2.339(3) 2_676 ?
Dy1 O1 2.366(3) . ?
Dy1 O2 2.291(4) . ?
Dy1 O4 2.429(4) . ?
Dy1 O5 2.384(4) . ?
Dy1 O6 2.369(5) . ?
N1 C6 1.351(6) . ?
N1 C9 1.339(6) . ?
N2 N3 1.382(6) . ?
N2 C10 1.280(7) . ?
N3 C11 1.330(7) . ?
O1 C1 1.347(6) . ?
O2 C11 1.282(6) . ?
O3 H3 0.8200 . ?
O3 C17 1.344(7) . ?
O4 C18 1.254(7) . ?
O5 C18 1.256(6) . ?
O6 H6 0.9300 . ?
O6 C25 1.247(10) . ?
C1 C2 1.363(7) . ?
C1 C6 1.437(7) . ?
C2 H2 0.9300 . ?
C2 C3 1.419(8) . ?
C3 H3A 0.9300 . ?
C3 C4 1.354(8) . ?
C4 H4 0.9300 . ?
C4 C5 1.405(8) . ?
C5 C6 1.425(7) . ?
C5 C7 1.412(7) . ?
C7 H7 0.9300 . ?
C7 C8 1.360(8) . ?
C8 H8 0.9300 . ?
C8 C9 1.405(7) . ?
C9 C10 1.462(7) . ?
C10 H10 0.9300 . ?
C11 C12 1.477(7) . ?
C12 C13 1.400(8) . ?
C12 C17 1.413(8) . ?
C13 H13 0.9300 . ?
C13 C14 1.377(8) . ?
C14 H14 0.9300 . ?
C14 C15 1.372(9) . ?
C15 H15 0.9300 . ?
C15 C16 1.370(10) . ?
C16 H16 0.9300 . ?
C16 C17 1.395(8) . ?
C18 C19 1.486(8) . ?
C19 C20 1.381(8) . ?
C19 C24 1.387(8) . ?
C20 H20 0.9300 . ?
C20 C21 1.392(8) . ?
C21 H21 0.9300 . ?
C21 C22 1.372(9) . ?
C22 H22 0.9300 . ?
C22 C23 1.358(10) . ?
C23 H23 0.9300 . ?
C23 C24 1.387(9) . ?
C24 H24 0.9300 . ?
C25 H25A 0.9600 . ?
C25 H25B 0.9600 . ?
C25 H25C 0.9600 . ?
O8 H8A 0.8200 . ?
O8 C27 1.351(12) . ?
C27 H27A 0.9600 . ?
C27 H27B 0.9600 . ?
C27 H27C 0.9600 . ?
O7 H7A 0.8200 . ?
O7 C26 1.479(6) . ?
C26 H26A 0.9600 . ?
C26 H26B 0.9600 . ?
C26 H26C 0.9600 . ?

loop_
_geom_torsion_atom_site_label_1
_geom_torsion_atom_site_label_2
_geom_torsion_atom_site_label_3
_geom_torsion_atom_site_label_4
_geom_torsion
_geom_torsion_site_symmetry_1
_geom_torsion_site_symmetry_2
_geom_torsion_site_symmetry_3
_geom_torsion_site_symmetry_4
_geom_torsion_publ_flag
Dy1 N1 C6 C1 10.3(6) . . . . ?
Dy1 N1 C6 C5 -168.7(4) . . . . ?
Dy1 N1 C9 C8 168.0(4) . . . . ?
Dy1 N1 C9 C10 -8.5(6) . . . . ?
Dy1 N2 N3 C11 6.0(5) . . . . ?
Dy1 N2 C10 C9 2.6(6) . . . . ?
Dy1 O1 C1 C2 -24.2(8) 2_676 . . . ?
Dy1 O1 C1 C2 170.2(4) . . . . ?
Dy1 O1 C1 C6 156.4(3) 2_676 . . . ?
Dy1 O1 C1 C6 -9.1(6) . . . . ?
Dy1 O2 C11 N3 -4.1(7) . . . . ?
Dy1 O2 C11 C12 178.4(3) . . . . ?
Dy1 O4 C18 O5 5.7(6) . . . . ?
Dy1 O4 C18 C19 -173.5(4) . . . . ?
Dy1 O5 C18 O4 -5.9(6) . . . . ?
Dy1 O5 C18 C19 173.4(4) . . . . ?
N1 C9 C10 N2 3.7(7) . . . . ?
N2 N3 C11 O2 -1.6(7) . . . . ?
N2 N3 C11 C12 176.0(4) . . . . ?
N3 N2 C10 C9 177.8(4) . . . . ?
N3 C11 C12 C13 -172.8(5) . . . . ?
N3 C11 C12 C17 6.3(7) . . . . ?
O1 C1 C2 C3 -177.6(5) . . . . ?
O1 C1 C6 N1 -1.1(7) . . . . ?
O1 C1 C6 C5 177.8(4) . . . . ?
O2 C11 C12 C13 4.9(7) . . . . ?
O2 C11 C12 C17 -176.0(5) . . . . ?
O4 C18 C19 C20 9.6(8) . . . . ?
O4 C18 C19 C24 -172.2(6) . . . . ?
O5 C18 C19 C20 -169.6(5) . . . . ?
O5 C18 C19 C24 8.6(8) . . . . ?
C1 C2 C3 C4 0.0(9) . . . . ?
C2 C1 C6 N1 179.5(5) . . . . ?
C2 C1 C6 C5 -1.6(8) . . . . ?
C2 C3 C4 C5 -2.0(9) . . . . ?
C3 C4 C5 C6 2.1(8) . . . . ?
C3 C4 C5 C7 -179.5(5) . . . . ?
C4 C5 C6 N1 178.6(5) . . . . ?
C4 C5 C6 C1 -0.3(8) . . . . ?
C4 C5 C7 C8 179.3(5) . . . . ?
C5 C7 C8 C9 2.1(8) . . . . ?
C6 N1 C9 C8 -2.6(7) . . . . ?
C6 N1 C9 C10 -179.1(4) . . . . ?
C6 C1 C2 C3 1.7(8) . . . . ?
C6 C5 C7 C8 -2.2(8) . . . . ?
C7 C5 C6 N1 0.0(7) . . . . ?
C7 C5 C6 C1 -178.9(5) . . . . ?
C7 C8 C9 N1 0.4(8) . . . . ?
C7 C8 C9 C10 176.6(5) . . . . ?
C8 C9 C10 N2 -172.8(5) . . . . ?
C9 N1 C6 C1 -178.7(4) . . . . ?
C9 N1 C6 C5 2.4(7) . . . . ?
C10 N2 N3 C11 -169.3(5) . . . . ?
C11 C12 C13 C14 179.6(5) . . . . ?
C11 C12 C17 O3 0.8(8) . . . . ?
C11 C12 C17 C16 -179.8(5) . . . . ?
C12 C13 C14 C15 -0.2(8) . . . . ?
C13 C12 C17 O3 179.9(5) . . . . ?
C13 C12 C17 C16 -0.7(8) . . . . ?
C13 C14 C15 C16 0.1(9) . . . . ?
C14 C15 C16 C17 -0.3(10) . . . . ?
C15 C16 C17 O3 -180.0(6) . . . . ?
C15 C16 C17 C12 0.6(9) . . . . ?
C17 C12 C13 C14 0.5(8) . . . . ?
C18 C19 C20 C21 178.3(5) . . . . ?
C18 C19 C24 C23 -179.6(6) . . . . ?
C19 C20 C21 C22 0.3(10) . . . . ?
C20 C19 C24 C23 -1.4(10) . . . . ?
C20 C21 C22 C23 0.6(11) . . . . ?
C21 C22 C23 C24 -1.9(11) . . . . ?
C22 C23 C24 C19 2.3(11) . . . . ?
C24 C19 C20 C21 0.1(9) . . . . ?
